data_7102975
loop_
_publ_author_name
'Dalgarno, Scott J'
'Claudio-Bosque, Karla M'
'Warren, John E'
'Glass, Timothy E'
'Atwood, Jerry L'

_publ_section_title
;
 Interpenetrated nano-capsule networks based on the alkali metal
 assisted assembly of p-carboxylatocalix[4]arene-O-methyl ether.
;
_journal_issue 12
_journal_name_full 'Chemical communications (Cambridge, England)'
_journal_page_first 1410
_journal_page_last 1412
_journal_paper_doi 10.1039/b716777f
_journal_year 2008
_chemical_formula_sum 'C72 H107 O44 Rb5'
_chemical_formula_weight 2103.93
_chemical_name_systematic
;
?
;
_space_group_IT_number 161
_symmetry_cell_setting hexagonal
_symmetry_space_group_name_Hall 'R 3 -2"c'
_symmetry_space_group_name_H-M 'R 3 c :H'
_atom_sites_solution_hydrogens geom
_atom_sites_solution_primary direct
_atom_sites_solution_secondary difmap
_audit_creation_method SHELXL-97
_cell_angle_alpha 90.00
_cell_angle_beta 90.00
_cell_angle_gamma 120.00
_cell_formula_units_Z 18
_cell_length_a 28.0956(3)
_cell_length_b 28.0956(3)
_cell_length_c 64.0922(12)
_cell_measurement_temperature 296(2)
_cell_volume 43813.9(11)
_computing_cell_refinement 'APEXII (Bruker, 2004)'
_computing_data_collection 'APEXII (Bruker, 2004)'
_computing_data_reduction 'SAINT v7.34a (Bruker, 2004)'
_computing_molecular_graphics 'X-SEED v2.00 (Barbour, 2001)'
_computing_structure_refinement 'SHELXL-97 (Sheldrick, 1997)'
_computing_structure_solution 'SHELXS-97 (Sheldrick, 1990)'
_diffrn_ambient_temperature 100(2)
_diffrn_measured_fraction_theta_full 0.999
_diffrn_measured_fraction_theta_max 0.999
_diffrn_measurement_device 'APEXII CCD camera on D8 diffractometer'
_diffrn_measurement_device_type 'CCD area detector'
_diffrn_measurement_method 'omega rotation'
_diffrn_radiation_monochromator 'Silicon 111'
_diffrn_radiation_probe x-ray
_diffrn_radiation_type Synchrotron
_diffrn_radiation_wavelength 0.67100
_diffrn_reflns_av_R_equivalents 0.1047
_diffrn_reflns_av_sigmaI/netI 0.0879
_diffrn_reflns_limit_h_max 35
_diffrn_reflns_limit_h_min -33
_diffrn_reflns_limit_k_max 35
_diffrn_reflns_limit_k_min -34
_diffrn_reflns_limit_l_max 80
_diffrn_reflns_limit_l_min -51
_diffrn_reflns_number 92284
_diffrn_reflns_theta_full 24.80
_diffrn_reflns_theta_max 24.80
_diffrn_reflns_theta_min 0.99
_diffrn_source synchrotron
_diffrn_source_type 'Station 9.8, SRS, Daresbury'
_exptl_absorpt_coefficient_mu 2.581
_exptl_absorpt_correction_T_max 0.9266
_exptl_absorpt_correction_T_min 0.6766
_exptl_absorpt_correction_type multi-scan
_exptl_absorpt_process_details 'SADABS-2004/1 (Bruker-Nonius, 2004)'
_exptl_crystal_colour Colourless
_exptl_crystal_density_diffrn 1.435
_exptl_crystal_density_method 'not measured'
_exptl_crystal_description Block
_exptl_crystal_F_000 19368
_exptl_crystal_size_max 0.05
_exptl_crystal_size_mid 0.04
_exptl_crystal_size_min 0.03
_refine_diff_density_max 2.237
_refine_diff_density_min -0.929
_refine_diff_density_rms 0.229
_refine_ls_abs_structure_details 'Flack H D (1983), Acta Cryst. A39, 876-881'
_refine_ls_abs_structure_Flack 0.132(15)
_refine_ls_extinction_method none
_refine_ls_goodness_of_fit_ref 2.073
_refine_ls_hydrogen_treatment constr
_refine_ls_matrix_type full
_refine_ls_number_parameters 1073
_refine_ls_number_reflns 16420
_refine_ls_number_restraints 1
_refine_ls_restrained_S_all 2.073
_refine_ls_R_factor_all 0.1456
_refine_ls_R_factor_gt 0.1202
_refine_ls_shift/su_max 0.250
_refine_ls_shift/su_mean 0.016
_refine_ls_structure_factor_coef Fsqd
_refine_ls_weighting_details 'calc w=1/[\s^2^(Fo^2^)+(0.1000P)^2^+0.0000P] where P=(Fo^2^+2Fc^2^)/3'
_refine_ls_weighting_scheme calc
_refine_ls_wR_factor_gt 0.3086
_refine_ls_wR_factor_ref 0.3280
_reflns_number_gt 12444
_reflns_number_total 16420
_reflns_threshold_expression >2sigma(I)
_cod_data_source_file b716777f.txt
_cod_data_source_block RbCO2Me
_cod_depositor_comments
;
The following automatic conversions were performed:
'_symmetry_cell_setting' value 'Hexagonal' changed to 'hexagonal'
according to '/home/saulius/struct/CIF-dictionaries/cif_core.dic'
dictionary named 'cif_core.dic' version 2.4.1 from 2010-06-29.

Automatic conversion script
Id: cif_fix_enum 1527 2010-12-29 10:47:43Z saulius 
;
_cod_original_sg_symbol_H-M R3c
_cod_database_code 7102975

loop_
_symmetry_equiv_pos_as_xyz
'x, y, z'
'-y, x-y, z'
'-x+y, -x, z'
'-x+y, y, z+1/2'
'x, x-y, z+1/2'
'-y, -x, z+1/2'
'x+2/3, y+1/3, z+1/3'
'-y+2/3, x-y+1/3, z+1/3'
'-x+y+2/3, -x+1/3, z+1/3'
'-x+y+2/3, y+1/3, z+5/6'
'x+2/3, x-y+1/3, z+5/6'
'-y+2/3, -x+1/3, z+5/6'
'x+1/3, y+2/3, z+2/3'
'-y+1/3, x-y+2/3, z+2/3'
'-x+y+1/3, -x+2/3, z+2/3'
'-x+y+1/3, y+2/3, z+7/6'
'x+1/3, x-y+2/3, z+7/6'
'-y+1/3, -x+2/3, z+7/6'

loop_
_atom_site_label
_atom_site_type_symbol
_atom_site_fract_x
_atom_site_fract_y
_atom_site_fract_z
_atom_site_U_iso_or_equiv
_atom_site_adp_type
_atom_site_occupancy
_atom_site_symmetry_multiplicity
_atom_site_calc_flag
_atom_site_refinement_flags
_atom_site_disorder_assembly
_atom_site_disorder_group
Rb1 Rb 0.78724(6) 0.90110(6) 0.14256(2) 0.0746(4) Uani 1 1 d . C .
O1 O 1.0598(6) 1.2066(6) 0.2738(2) 0.109(4) Uiso 1 1 d . . .
C1 C 0.9120(5) 1.2194(5) 0.23531(19) 0.058(3) Uani 1 1 d . A .
Rb2 Rb 0.58794(6) 0.78872(5) 0.206619(18) 0.0624(3) Uani 1 1 d . . .
O2 O 1.0164(8) 1.1317(8) 0.2599(3) 0.151(6) Uiso 1 1 d . B .
C2 C 0.9467(5) 1.2507(5) 0.2514(2) 0.059(3) Uani 1 1 d . . .
Rb3 Rb 0.87823(7) 1.12599(6) 0.28640(2) 0.0843(5) Uani 1 1 d . . .
O3 O 0.8794(3) 1.2366(3) 0.22455(14) 0.062(2) Uani 1 1 d . A .
C3 C 0.9789(6) 1.2357(5) 0.2597(2) 0.068(3) Uani 1 1 d . B .
H3 H 1.0023 1.2578 0.2703 0.082 Uiso 1 1 calc R . .
Rb4 Rb 0.76999(8) 1.22809(9) 0.22824(4) 0.1190(9) Uani 1 1 d . . .
O4 O 0.7188(6) 1.1312(6) 0.1672(2) 0.110(4) Uiso 1 1 d . A .
C4 C 0.9814(6) 1.1867(6) 0.2539(2) 0.077(4) Uani 1 1 d . B .
Rb5 Rb 0.7724(3) 1.1449(2) 0.13378(11) 0.0796(16) Uiso 0.30 1 d P . .
O5 O 0.6438(6) 1.0942(6) 0.1873(2) 0.112(4) Uiso 1 1 d . A .
C5 C 0.9447(5) 1.1554(5) 0.23798(18) 0.059(3) Uani 1 1 d . B .
H5 H 0.9430 1.1229 0.2337 0.071 Uiso 1 1 calc R . .
O6 O 0.8115(3) 1.0809(3) 0.24876(14) 0.0597(19) Uani 1 1 d . A .
C6 C 0.9100(5) 1.1723(5) 0.22809(19) 0.060(3) Uani 1 1 d . . .
O7 O 0.7598(6) 0.9901(6) 0.3243(2) 0.124(4) Uiso 1 1 d . B .
C7 C 1.0195(7) 1.1727(6) 0.2632(3) 0.084(4) Uani 1 1 d . . .
O8 O 0.7918(12) 1.0713(12) 0.3438(5) 0.225(11) Uiso 1 1 d . B .
C8 C 0.9078(9) 1.2735(9) 0.2074(3) 0.133(9) Uani 1 1 d . . .
H8A H 0.9288 1.3104 0.2126 0.200 Uiso 1 1 calc R A .
H8B H 0.8815 1.2715 0.1974 0.200 Uiso 1 1 calc R . .
H8C H 0.9320 1.2632 0.2009 0.200 Uiso 1 1 calc R . .
O9 O 0.7280(4) 1.1582(4) 0.2660(2) 0.085(3) Uani 1 1 d . A .
C9 C 0.8700(5) 1.1337(5) 0.2117(2) 0.062(3) Uani 1 1 d . B .
H9A H 0.8814 1.1514 0.1982 0.074 Uiso 1 1 calc R . .
H9B H 0.8729 1.1008 0.2112 0.074 Uiso 1 1 calc R . .
O10 O 0.7768(6) 1.3730(6) 0.2638(3) 0.124(4) Uiso 1 1 d . A .
C10 C 0.8108(5) 1.1169(5) 0.2149(2) 0.058(3) Uani 1 1 d . . .
O11 O 0.8448(7) 1.4107(7) 0.2425(3) 0.130(5) Uiso 1 1 d . A .
C11 C 0.7823(5) 1.1224(5) 0.1998(2) 0.064(3) Uani 1 1 d . A .
H11 H 0.7999 1.1385 0.1874 0.077 Uiso 1 1 calc R . .
O12 O 0.8839(4) 1.2304(4) 0.29051(16) 0.075(3) Uani 1 1 d . A .
C12 C 0.7251(6) 1.1046(5) 0.2019(3) 0.073(4) Uani 1 1 d . A .
O13 O 0.7020(7) 1.2781(7) 0.2438(3) 0.065(4) Uiso 0.50 1 d P A .
C13 C 0.6998(7) 1.0809(5) 0.2210(3) 0.083(5) Uani 1 1 d . A .
H13 H 0.6627 1.0689 0.2230 0.100 Uiso 1 1 calc R . .
O14 O 0.8408(8) 1.3475(8) 0.2073(3) 0.073(5) Uiso 0.50 1 d P A .
C14 C 0.7302(5) 1.0756(5) 0.2368(2) 0.068(4) Uani 1 1 d . . .
O15 O 0.7894(8) 1.2480(8) 0.1783(3) 0.079(5) Uiso 0.50 1 d P A .
C15 C 0.7844(5) 1.0904(4) 0.2342(2) 0.064(3) Uani 1 1 d . A .
O16 O 0.6516(7) 1.1748(8) 0.2159(3) 0.065(4) Uiso 0.50 1 d P A 4
C16 C 0.6936(7) 1.1115(6) 0.1824(4) 0.101(6) Uani 1 1 d . . .
O17 O 0.6346(15) 1.1528(16) 0.2240(6) 0.067(9) Uiso 0.25 1 d P A 5
C17 C 0.8050(9) 1.0275(7) 0.2447(3) 0.101(5) Uani 1 1 d . . .
H17A H 0.7723 0.9998 0.2514 0.151 Uiso 1 1 calc R B .
H17B H 0.8363 1.0262 0.2499 0.151 Uiso 1 1 calc R . .
H17C H 0.8019 1.0209 0.2299 0.151 Uiso 1 1 calc R . .
O18 O 0.903(2) 1.044(2) 0.2799(8) 0.103(14) Uiso 0.25 1 d P B 1
C18 C 0.7012(6) 1.0468(6) 0.2579(3) 0.086(4) Uani 1 1 d . A .
H18A H 0.6639 1.0402 0.2573 0.103 Uiso 1 1 calc R . .
H18B H 0.6986 1.0110 0.2581 0.103 Uiso 1 1 calc R . .
O19 O 0.863(3) 1.022(3) 0.2973(13) 0.16(3) Uiso 0.25 1 d P B 2
C19 C 0.7252(5) 1.0741(7) 0.2781(3) 0.082(5) Uani 1 1 d . . .
O20 O 0.9915(17) 1.1674(16) 0.3081(7) 0.081(10) Uiso 0.25 1 d P . 3
C20 C 0.7364(6) 1.0475(6) 0.2923(3) 0.080(4) Uani 1 1 d . A .
H20 H 0.7304 1.0125 0.2894 0.096 Uiso 1 1 calc R . .
O21 O 0.9010(11) 1.1353(11) 0.3310(4) 0.103(7) Uiso 0.50 1 d P B .
C21 C 0.7566(9) 1.0705(11) 0.3111(4) 0.148(11) Uani 1 1 d . A .
O22 O 0.8982(9) 1.2305(9) 0.1474(4) 0.086(6) Uiso 0.50 1 d P A .
C22 C 0.7704(7) 1.1294(8) 0.3114(5) 0.143(13) Uani 1 1 d . A .
H22 H 0.7871 1.1471 0.3238 0.172 Uiso 1 1 calc R . .
O23 O 0.8337(8) 1.2326(8) 0.1274(3) 0.071(5) Uiso 0.50 1 d P A .
C23 C 0.7645(7) 1.1604(7) 0.2987(3) 0.088(5) Uani 1 1 d . . .
O24 O 0.8434(14) 1.1100(16) 0.1555(5) 0.051(8) Uiso 0.25 1 d P A .
C24 C 0.7368(6) 1.1308(8) 0.2806(4) 0.119(10) Uani 1 1 d . A .
O25 O 0.8550(12) 1.1311(14) 0.1572(5) 0.041(7) Uiso 0.25 1 d P A .
C25 C 0.7668(10) 1.0365(11) 0.3270(4) 0.125(7) Uiso 1 1 d . . .
O26 O 0.7692(4) 1.0461(4) 0.11022(17) 0.079(2) Uiso 1 1 d . A .
C26 C 0.6750(7) 1.1522(9) 0.2708(4) 0.117(7) Uani 1 1 d . . .
H26A H 0.6484 1.1283 0.2608 0.175 Uiso 1 1 calc R A .
H26B H 0.6775 1.1876 0.2704 0.175 Uiso 1 1 calc R . .
H26C H 0.6638 1.1368 0.2845 0.175 Uiso 1 1 calc R . .
O27 O 0.7420(5) 0.9717(5) 0.09020(19) 0.072(3) Uiso 0.85 1 d P D .
C27 C 0.7818(8) 1.2154(8) 0.3046(4) 0.138(11) Uani 1 1 d . A .
H27A H 0.8035 1.2239 0.3172 0.166 Uiso 1 1 calc R . .
H27B H 0.7497 1.2184 0.3077 0.166 Uiso 1 1 calc R . .
O28 O 0.770(4) 0.965(3) 0.0897(14) 0.10(2) Uiso 0.15 1 d P D .
C28 C 0.8167(6) 1.2590(7) 0.2875(3) 0.098(6) Uani 1 1 d . . .
O29 O 0.5990(3) 0.8593(3) 0.17148(12) 0.0562(19) Uani 1 1 d . D .
C29 C 0.8048(7) 1.2995(7) 0.2780(3) 0.088(5) Uani 1 1 d . A .
H29 H 0.7727 1.2991 0.2819 0.106 Uiso 1 1 calc R . .
O30 O 0.4393(7) 0.6477(7) 0.1691(3) 0.062(4) Uiso 0.50 1 d P C .
C30 C 0.8357(6) 1.3348(7) 0.2648(3) 0.095(6) Uani 1 1 d . A .
O31 O 0.4638(15) 0.6090(15) 0.1911(6) 0.122(12) Uiso 0.50 1 d P C 1
C31 C 0.8761(9) 1.3355(8) 0.2591(5) 0.133(9) Uani 1 1 d . A .
H31 H 0.8973 1.3615 0.2490 0.160 Uiso 1 1 calc R . .
O32 O 0.4828(10) 0.6100(10) 0.1889(4) 0.076(6) Uiso 0.50 1 d P C 2
C32 C 0.8961(6) 1.2977(6) 0.2667(3) 0.079(4) Uani 1 1 d . . .
O33 O 0.6839(3) 0.7948(3) 0.14028(13) 0.0576(18) Uani 1 1 d . C .
C33 C 0.8662(6) 1.2626(6) 0.2816(3) 0.084(5) Uani 1 1 d . A .
O34 O 0.8891(10) 0.8150(10) 0.1480(4) 0.093(7) Uiso 0.50 1 d P . .
C34 C 0.8197(7) 1.3792(6) 0.2563(3) 0.093(5) Uani 1 1 d . . .
O35 O 0.9324(8) 0.8889(7) 0.1712(3) 0.064(4) Uiso 0.50 1 d P . .
C35 C 0.9182(6) 1.2589(7) 0.3073(3) 0.096(6) Uani 1 1 d . . .
H35A H 0.9434 1.2960 0.3032 0.144 Uiso 1 1 calc R B .
H35B H 0.9384 1.2412 0.3114 0.144 Uiso 1 1 calc R . .
H35C H 0.8964 1.2590 0.3188 0.144 Uiso 1 1 calc R . .
O36 O 0.6867(4) 0.7822(3) 0.20338(14) 0.064(2) Uani 1 1 d . D .
C36 C 0.9488(6) 1.3039(5) 0.2585(3) 0.082(4) Uani 1 1 d . A .
H36A H 0.9766 1.3207 0.2693 0.099 Uiso 1 1 calc R . .
H36B H 0.9606 1.3290 0.2467 0.099 Uiso 1 1 calc R . .
O37 O 0.6517(6) 0.8811(7) 0.2717(3) 0.129(5) Uiso 1 1 d . . .
C37 C 0.6773(5) 0.9465(5) 0.1610(2) 0.058(3) Uani 1 1 d . D .
O38 O 0.5932(5) 0.9004(5) 0.2552(2) 0.105(4) Uiso 1 1 d . D .
C38 C 0.7108(5) 0.9791(5) 0.1450(2) 0.063(3) Uani 1 1 d . . .
H38 H 0.7360 1.0158 0.1476 0.076 Uiso 1 1 calc R C .
O39 O 0.7634(3) 0.9395(3) 0.18313(12) 0.0540(17) Uani 1 1 d . C .
C39 C 0.7078(5) 0.9583(5) 0.1249(2) 0.062(3) Uani 1 1 d . C .
O40 O 0.5764(5) 0.7683(5) 0.2525(2) 0.103(3) Uiso 1 1 d . D .
C40 C 0.6685(5) 0.9016(6) 0.1208(2) 0.067(3) Uani 1 1 d . . .
H40 H 0.6666 0.8873 0.1076 0.080 Uiso 1 1 calc R C .
O41 O 0.4734(9) 0.7483(9) 0.2057(4) 0.090(6) Uiso 0.50 1 d P D .
C41 C 0.6336(5) 0.8681(5) 0.13619(18) 0.054(3) Uani 1 1 d . D .
O42 O 0.5278(8) 0.6756(7) 0.2248(3) 0.062(4) Uiso 0.50 1 d P D 2
C42 C 0.6372(5) 0.8924(5) 0.15620(16) 0.053(3) Uani 1 1 d . . .
O43 O 0.5515(16) 0.6739(14) 0.2217(6) 0.067(9) Uiso 0.25 1 d P D 1
C43 C 0.7427(6) 0.9958(6) 0.1071(2) 0.072(4) Uani 1 1 d . . .
O44 O 0.8319(7) 0.8283(6) 0.1163(3) 0.060(4) Uiso 0.50 1 d P C .
C44 C 0.5498(7) 0.8613(8) 0.1708(3) 0.092(5) Uani 1 1 d . . .
H44A H 0.5575 0.8978 0.1740 0.138 Uiso 1 1 calc R D .
H44B H 0.5244 0.8361 0.1809 0.138 Uiso 1 1 calc R . .
H44C H 0.5340 0.8511 0.1571 0.138 Uiso 1 1 calc R . .
O45 O 0.9055(10) 0.9715(10) 0.1562(4) 0.080(6) Uiso 0.50 1 d P C .
C45 C 0.5901(6) 0.8088(5) 0.1318(2) 0.065(3) Uani 1 1 d . . .
H45A H 0.5543 0.8060 0.1324 0.078 Uiso 1 1 calc R D .
H45B H 0.5952 0.7999 0.1176 0.078 Uiso 1 1 calc R . .
O46 O 0.9042(14) 0.9572(14) 0.1500(6) 0.109(11) Uiso 0.50 1 d P C .
C46 C 0.5900(6) 0.7665(5) 0.14626(17) 0.058(3) Uani 1 1 d . C .
O47 O 0.8513(9) 1.0146(9) 0.1268(4) 0.074(6) Uiso 0.50 1 d P C 2
C47 C 0.5402(6) 0.7292(5) 0.15510(19) 0.066(3) Uani 1 1 d . C .
H47 H 0.5091 0.7317 0.1521 0.079 Uiso 1 1 calc R . .
O48 O 0.8463(10) 1.0257(10) 0.1333(4) 0.082(7) Uiso 0.50 1 d P C 1
C48 C 0.5356(6) 0.6870(6) 0.16886(19) 0.062(3) Uani 1 1 d . C .
O49 O 0.7782(7) 0.8978(7) 0.0959(3) 0.060(4) Uiso 0.50 1 d P C .
C49 C 0.5832(7) 0.6851(5) 0.1732(2) 0.074(4) Uani 1 1 d . C .
H49 H 0.5811 0.6581 0.1821 0.088 Uiso 1 1 calc R . .
O50 O 0.3861(9) 0.5637(9) 0.2162(4) 0.090(6) Uiso 0.50 1 d P . .
C50 C 0.6323(6) 0.7214(5) 0.16470(19) 0.059(3) Uani 1 1 d . . .
O51 O 0.3930(12) 0.4803(12) 0.2330(5) 0.117(8) Uiso 0.50 1 d P E 6
C51 C 0.6368(5) 0.7611(5) 0.15045(18) 0.054(3) Uani 1 1 d . C .
O52 O 0.4540(12) 0.5289(12) 0.2375(5) 0.050(6) Uiso 0.25 1 d P F 5
C52 C 0.4765(9) 0.6471(6) 0.1768(2) 0.101(6) Uani 1 1 d . . .
O53 O 0.429(3) 0.519(3) 0.1964(12) 0.14(2) Uiso 0.25 1 d P . .
C53 C 0.6874(7) 0.7709(7) 0.1206(3) 0.090(5) Uani 1 1 d . . .
H53A H 0.6798 0.7340 0.1230 0.135 Uiso 1 1 calc R C .
H53B H 0.7236 0.7925 0.1149 0.135 Uiso 1 1 calc R . .
H53C H 0.6609 0.7704 0.1110 0.135 Uiso 1 1 calc R . .
O54 O 0.4265(7) 0.4378(8) 0.1997(3) 0.072(4) Uiso 0.50 1 d P . .
C54 C 0.6824(7) 0.7162(5) 0.1696(2) 0.079(4) Uani 1 1 d . D .
H54A H 0.6911 0.7020 0.1572 0.095 Uiso 1 1 calc R . .
H54B H 0.6724 0.6888 0.1805 0.095 Uiso 1 1 calc R . .
O55 O 0.5002(18) 0.442(2) 0.2443(7) 0.084(11) Uiso 0.25 1 d P G 1
C55 C 0.7352(6) 0.7685(6) 0.1765(3) 0.078(4) Uani 1 1 d . . .
O56 O 0.521(2) 0.480(3) 0.2431(10) 0.114(18) Uiso 0.25 1 d P H 9
C56 C 0.7864(7) 0.7863(7) 0.1676(3) 0.090(5) Uani 1 1 d . C .
H56 H 0.7880 0.7665 0.1563 0.108 Uiso 1 1 calc R . .
O57 O 0.5149(9) 0.5411(9) 0.1978(4) 0.035(5) Uiso 0.25 1 d P I 3
C57 C 0.8342(7) 0.8300(7) 0.1739(3) 0.088(5) Uani 1 1 d . C .
O58 O 0.521(3) 0.552(3) 0.2100(14) 0.15(3) Uiso 0.25 1 d P J 4
C58 C 0.8324(7) 0.8614(8) 0.1887(2) 0.083(5) Uani 1 1 d . C .
H58 H 0.8645 0.8933 0.1925 0.099 Uiso 1 1 calc R . .
O59 O 0.5778(14) 0.5651(14) 0.2314(6) 0.063(8) Uiso 0.25 1 d P K 7
C59 C 0.7802(6) 0.8472(5) 0.1995(2) 0.071(4) Uani 1 1 d . . .
O60 O 1.0019(18) 0.9364(18) 0.1110(7) 0.088(11) Uiso 0.25 1 d P L 2
C60 C 0.7347(7) 0.8003(6) 0.1929(2) 0.070(4) Uani 1 1 d . D .
O61 O 0.9004(12) 0.9344(13) 0.1053(5) 0.124(9) Uiso 0.50 1 d P M 1
C61 C 0.8911(10) 0.8446(12) 0.1614(5) 0.147(11) Uani 1 1 d . . .
O62 O 0.8783(4) 1.0024(5) 0.0808(2) 0.003(2) Uiso 0.33 1 d P N 1
C62 C 0.6801(7) 0.7476(7) 0.2214(2) 0.083(4) Uani 1 1 d . . .
H62A H 0.6996 0.7282 0.2190 0.124 Uiso 1 1 calc R D .
H62B H 0.6418 0.7217 0.2234 0.124 Uiso 1 1 calc R . .
H62C H 0.6944 0.7702 0.2336 0.124 Uiso 1 1 calc R . .
C63 C 0.7803(7) 0.8806(7) 0.2174(3) 0.080(4) Uani 1 1 d . D .
H63A H 0.8163 0.9133 0.2182 0.096 Uiso 1 1 calc R . .
H63B H 0.7752 0.8597 0.2301 0.096 Uiso 1 1 calc R . .
O64 O 0.9021(7) 1.0359(8) 0.0876(2) 0.022(3) Uiso 0.33 1 d P O 2
C64 C 0.7377(5) 0.8983(5) 0.21696(18) 0.059(3) Uani 1 1 d . . .
O65 O 0.986(2) 0.928(2) 0.2045(9) 0.104(14) Uiso 0.25 1 d P P 6
C65 C 0.7054(7) 0.8892(5) 0.23437(19) 0.075(4) Uani 1 1 d . D .
H65 H 0.7109 0.8721 0.2458 0.091 Uiso 1 1 calc R . .
O66 O 0.972(2) 0.900(2) 0.2131(9) 0.108(15) Uiso 0.25 1 d P Q 8
C66 C 0.6650(6) 0.9042(5) 0.2360(2) 0.072(4) Uani 1 1 d . D .
Rb67 Rb 0.78358(13) 1.14122(12) 0.12838(5) 0.0894(8) Uiso 0.70 1 d P . .
O67 O 0.907(3) 0.985(3) 0.2445(11) 0.131(19) Uiso 0.25 1 d P R 3
C67 C 0.6583(5) 0.9298(4) 0.21859(19) 0.058(3) Uani 1 1 d . D .
H67 H 0.6312 0.9396 0.2188 0.070 Uiso 1 1 calc R . .
O68 O 0.9578(8) 1.0035(7) 0.2536(3) 0.051(5) Uiso 0.50 1 d P S 5
C68 C 0.6907(6) 0.9414(5) 0.20075(18) 0.060(3) Uani 1 1 d . . .
O69 O 0.9539(16) 1.0088(17) 0.2591(7) 0.055(11) Uiso 0.25 1 d P T 4
C69 C 0.7276(6) 0.9252(4) 0.20040(18) 0.060(3) Uani 1 1 d . C .
O70 O 0.8970(12) 1.0017(12) 0.3338(5) 0.055(7) Uiso 0.25 1 d P U 6
C70 C 0.6366(9) 0.8935(6) 0.2552(3) 0.095(5) Uani 1 1 d . . .
O71 O 0.9407(7) 1.0649(7) 0.3401(3) 0.069(4) Uiso 0.50 1 d P V 5
C71 C 0.8138(7) 0.9939(6) 0.1843(3) 0.080(4) Uani 1 1 d . . .
H71A H 0.8044 1.0222 0.1830 0.120 Uiso 1 1 calc R C .
H71B H 0.8383 0.9972 0.1732 0.120 Uiso 1 1 calc R . .
H71C H 0.8315 0.9975 0.1975 0.120 Uiso 1 1 calc R . .
O72 O 1.0278(10) 1.1293(10) 0.3124(4) 0.071(7) Uiso 0.50 1 d P W 4
C72 C 0.6818(6) 0.9701(5) 0.1819(2) 0.065(3) Uani 1 1 d . D .
H72A H 0.6486 0.9716 0.1844 0.078 Uiso 1 1 calc R . .
H72B H 0.7121 1.0077 0.1816 0.078 Uiso 1 1 calc R . .
O73 O 0.7326(19) 1.3326(17) 0.3505(7) 0.080(11) Uiso 0.25 1 d P X 8
O74 O 0.7124(6) 1.3345(6) 0.3447(3) 0.049(3) Uiso 0.50 1 d P Y 7
O75 O 0.7493(14) 1.3342(14) 0.3350(6) 0.064(8) Uiso 0.25 1 d P Z 9
O76 O 0.7205(12) 1.3589(12) 0.3149(5) 0.050(6) Uiso 0.25 1 d P A 7
O77 O 0.7399(17) 1.3764(15) 0.3050(7) 0.059(10) Uiso 0.25 1 d P B 6
O78 O 0.7251(6) 1.3782(6) 0.3012(2) 0.042(4) Uiso 0.50 1 d P C 5
O79 O 1.035(3) 1.504(3) 0.2416(13) 0.15(2) Uiso 0.25 1 d P . .
O80 O 0.6616(11) 1.2866(11) 0.2176(5) 0.046(6) Uiso 0.25 1 d P D 2
O81 O 0.6804(19) 1.2788(19) 0.2056(8) 0.091(12) Uiso 0.25 1 d P E 1
O82 O 0.6319(11) 1.2662(11) 0.2060(5) 0.047(6) Uiso 0.25 1 d P F 3
O83 O 0.627(4) 1.266(4) 0.1781(14) 0.18(3) Uiso 0.25 1 d P G 1
O84 O 0.702(2) 1.227(2) 0.1498(8) 0.066(14) Uiso 0.25 1 d P H 1
O63 O 0.8870(5) 1.0139(6) 0.0891(2) 0.003(2) Uiso 0.33 1 d P I 3

loop_
_atom_site_aniso_label
_atom_site_aniso_U_11
_atom_site_aniso_U_22
_atom_site_aniso_U_33
_atom_site_aniso_U_23
_atom_site_aniso_U_13
_atom_site_aniso_U_12
Rb1 0.0746(8) 0.0748(8) 0.0797(9) 0.0036(7) -0.0128(7) 0.0412(7)
C1 0.051(6) 0.051(6) 0.048(6) 0.001(5) 0.023(5) 0.007(5)
Rb2 0.0905(8) 0.0588(6) 0.0480(6) 0.0048(5) -0.0088(6) 0.0449(6)
C2 0.051(6) 0.050(6) 0.058(7) -0.003(5) 0.005(5) 0.011(5)
Rb3 0.0801(9) 0.0649(7) 0.0790(12) -0.0060(7) 0.0313(7) 0.0145(7)
O3 0.054(4) 0.048(4) 0.066(5) -0.001(4) 0.008(4) 0.011(3)
C3 0.079(8) 0.066(7) 0.051(7) -0.010(5) 0.014(6) 0.030(7)
Rb4 0.0853(11) 0.0978(11) 0.188(2) -0.0764(13) -0.0453(12) 0.0561(10)
C4 0.061(7) 0.074(8) 0.069(9) 0.004(7) 0.022(7) 0.013(6)
C5 0.055(6) 0.065(7) 0.042(6) -0.001(5) 0.019(5) 0.019(5)
O6 0.052(4) 0.053(4) 0.062(5) -0.012(4) -0.005(4) 0.017(4)
C6 0.061(7) 0.060(6) 0.045(6) -0.010(5) 0.018(5) 0.021(5)
C7 0.096(11) 0.058(8) 0.080(10) 0.011(7) -0.001(8) 0.025(8)
C8 0.110(15) 0.121(16) 0.089(13) 0.040(12) 0.007(11) -0.001(12)
O9 0.061(6) 0.066(6) 0.119(10) -0.009(6) 0.034(6) 0.025(5)
C9 0.048(6) 0.071(7) 0.049(6) -0.017(5) 0.003(5) 0.017(5)
C10 0.063(7) 0.048(6) 0.058(7) -0.012(5) -0.001(5) 0.023(5)
C11 0.074(8) 0.045(6) 0.062(8) -0.023(5) -0.005(6) 0.020(6)
O12 0.072(6) 0.056(5) 0.077(6) -0.021(4) 0.021(5) 0.017(4)
C12 0.077(8) 0.053(7) 0.091(10) -0.031(7) -0.021(8) 0.033(6)
C13 0.088(10) 0.039(6) 0.104(12) -0.018(7) 0.017(9) 0.018(6)
C14 0.048(6) 0.064(7) 0.086(10) -0.036(7) -0.006(6) 0.024(6)
C15 0.051(6) 0.036(5) 0.080(9) -0.016(5) 0.016(6) 0.003(5)
C16 0.070(9) 0.058(8) 0.165(19) -0.043(10) -0.025(11) 0.024(7)
C17 0.135(15) 0.077(10) 0.083(11) 0.007(8) 0.015(10) 0.048(10)
C18 0.056(7) 0.075(9) 0.095(11) -0.003(8) 0.018(7) 0.010(6)
C19 0.045(6) 0.089(10) 0.078(10) -0.007(8) 0.033(6) 0.008(6)
C20 0.058(7) 0.070(8) 0.076(10) 0.000(7) 0.023(7) 0.005(6)
C21 0.087(13) 0.15(2) 0.117(17) -0.023(16) 0.063(13) -0.004(13)
C22 0.069(10) 0.079(12) 0.20(3) -0.078(15) 0.078(14) -0.024(9)
C23 0.068(9) 0.069(10) 0.086(12) -0.004(8) 0.034(8) 0.003(8)
C24 0.054(8) 0.085(11) 0.16(2) -0.056(13) 0.067(11) -0.010(8)
C26 0.069(10) 0.113(14) 0.16(2) -0.042(13) 0.020(11) 0.036(9)
C27 0.090(12) 0.119(15) 0.16(2) -0.069(15) 0.059(13) 0.020(11)
C28 0.071(9) 0.076(9) 0.115(14) -0.045(9) 0.018(9) 0.012(7)
O29 0.080(5) 0.061(4) 0.043(4) 0.016(3) 0.013(4) 0.047(4)
C29 0.088(10) 0.080(10) 0.115(13) -0.039(9) 0.003(9) 0.056(9)
C30 0.055(8) 0.075(10) 0.130(16) -0.022(10) 0.028(9) 0.014(7)
C31 0.121(17) 0.065(10) 0.21(3) -0.067(13) -0.050(17) 0.043(11)
C32 0.074(8) 0.058(7) 0.089(10) -0.029(7) 0.007(7) 0.019(7)
O33 0.068(5) 0.058(4) 0.049(4) -0.011(3) -0.009(4) 0.033(4)
C33 0.066(8) 0.065(8) 0.098(12) -0.038(8) 0.014(8) 0.014(7)
C34 0.101(11) 0.067(8) 0.095(12) -0.002(8) 0.039(9) 0.032(8)
C35 0.073(9) 0.092(11) 0.088(12) -0.040(9) 0.015(8) 0.014(8)
O36 0.087(6) 0.054(4) 0.066(5) -0.001(4) -0.026(5) 0.045(4)
C36 0.083(9) 0.048(6) 0.106(11) -0.037(7) -0.003(8) 0.026(6)
C37 0.069(7) 0.067(7) 0.064(7) 0.008(5) -0.001(6) 0.054(6)
C38 0.082(8) 0.066(7) 0.060(7) 0.021(6) 0.009(6) 0.051(7)
O39 0.071(5) 0.054(4) 0.043(4) -0.001(3) -0.002(3) 0.036(4)
C39 0.069(7) 0.070(7) 0.058(7) 0.019(6) 0.000(6) 0.043(6)
C40 0.076(8) 0.096(9) 0.046(6) 0.026(6) 0.007(6) 0.056(8)
C41 0.069(7) 0.062(6) 0.046(6) 0.011(5) -0.004(5) 0.044(6)
C42 0.083(7) 0.064(7) 0.040(5) 0.018(5) 0.005(5) 0.059(6)
C43 0.102(10) 0.081(9) 0.062(8) 0.005(6) -0.017(7) 0.067(8)
C44 0.081(10) 0.098(11) 0.118(14) 0.028(10) 0.005(9) 0.061(9)
C45 0.092(9) 0.059(7) 0.049(7) 0.008(5) -0.018(6) 0.042(7)
C46 0.092(8) 0.058(6) 0.034(5) -0.011(5) -0.014(5) 0.045(6)
C47 0.078(8) 0.065(7) 0.049(7) 0.005(5) 0.007(6) 0.032(6)
C48 0.083(8) 0.076(8) 0.040(6) -0.014(5) -0.010(5) 0.048(7)
C49 0.130(12) 0.055(7) 0.053(7) -0.015(6) -0.018(8) 0.058(8)
C50 0.086(8) 0.046(6) 0.052(6) -0.014(5) -0.020(6) 0.038(6)
C51 0.070(7) 0.065(7) 0.046(6) -0.010(5) -0.017(5) 0.048(6)
C52 0.168(18) 0.048(7) 0.054(8) 0.006(6) 0.000(10) 0.029(9)
C53 0.085(10) 0.091(11) 0.080(10) -0.044(9) -0.008(8) 0.035(8)
C54 0.124(12) 0.049(6) 0.077(9) -0.025(6) -0.042(9) 0.052(8)
C55 0.091(10) 0.069(8) 0.107(11) -0.016(7) -0.035(8) 0.065(8)
C56 0.105(12) 0.093(11) 0.106(13) 0.009(9) -0.019(10) 0.075(10)
C57 0.086(10) 0.087(10) 0.103(13) -0.012(9) -0.043(9) 0.053(9)
C58 0.088(9) 0.123(12) 0.072(9) 0.040(9) 0.002(7) 0.080(10)
C59 0.099(10) 0.065(7) 0.068(8) 0.000(6) -0.030(7) 0.055(8)
C60 0.099(10) 0.070(8) 0.075(9) -0.002(7) -0.022(8) 0.068(8)
C61 0.142(19) 0.20(3) 0.16(2) 0.07(2) -0.006(17) 0.13(2)
C62 0.105(11) 0.101(11) 0.067(9) 0.019(8) -0.022(8) 0.070(10)
C63 0.083(9) 0.084(9) 0.071(9) -0.015(7) -0.038(8) 0.041(8)
C64 0.076(7) 0.067(7) 0.039(6) -0.016(5) -0.005(5) 0.039(6)
C65 0.112(11) 0.060(7) 0.034(6) 0.001(5) -0.010(6) 0.027(7)
C66 0.092(9) 0.057(7) 0.046(7) -0.002(5) 0.015(6) 0.021(7)
C67 0.074(7) 0.039(5) 0.057(7) -0.001(5) 0.017(6) 0.025(5)
C68 0.086(8) 0.062(7) 0.037(6) -0.012(5) 0.004(5) 0.040(6)
C69 0.096(9) 0.038(5) 0.044(6) -0.004(4) -0.002(6) 0.032(6)
C70 0.147(16) 0.069(9) 0.066(9) -0.001(7) -0.022(10) 0.050(10)
C71 0.104(11) 0.069(8) 0.068(9) -0.014(7) -0.020(8) 0.044(8)
C72 0.086(8) 0.050(6) 0.077(9) 0.013(6) 0.027(7) 0.046(6)

loop_
_atom_type_symbol
_atom_type_description
_atom_type_scat_dispersion_real
_atom_type_scat_dispersion_imag
_atom_type_scat_source
C C 0.0033 0.0016 'International Tables Vol C Tables 4.2.6.8 and 6.1.1.4'
H H 0.0000 0.0000 'International Tables Vol C Tables 4.2.6.8 and 6.1.1.4'
O O 0.0106 0.0060 'International Tables Vol C Tables 4.2.6.8 and 6.1.1.4'
Rb Rb -0.9393 2.9676 'International Tables Vol C Tables 4.2.6.8 and 6.1.1.4'

loop_
_geom_angle_atom_site_label_1
_geom_angle_atom_site_label_2
_geom_angle_atom_site_label_3
_geom_angle
_geom_angle_site_symmetry_1
_geom_angle_site_symmetry_3
_geom_angle_publ_flag
O46 Rb1 O33 146.8(7) . . ?
O46 Rb1 O47 63.5(8) . . ?
O33 Rb1 O47 146.9(5) . . ?
O46 Rb1 O45 10.4(8) . . ?
O33 Rb1 O45 151.6(5) . . ?
O47 Rb1 O45 61.0(6) . . ?
O46 Rb1 O49 103.7(8) . . ?
O33 Rb1 O49 83.9(4) . . ?
O47 Rb1 O49 71.8(6) . . ?
O45 Rb1 O49 110.9(6) . . ?
O46 Rb1 O39 93.3(7) . . ?
O33 Rb1 O39 97.1(2) . . ?
O47 Rb1 O39 91.9(5) . . ?
O45 Rb1 O39 83.3(5) . . ?
O49 Rb1 O39 147.2(3) . . ?
O46 Rb1 O48 66.0(8) . . ?
O33 Rb1 O48 146.8(5) . . ?
O47 Rb1 O48 10.7(6) . . ?
O45 Rb1 O48 61.5(7) . . ?
O49 Rb1 O48 80.4(6) . . ?
O39 Rb1 O48 81.4(5) . . ?
O46 Rb1 O44 75.2(8) . . ?
O33 Rb1 O44 80.5(3) . . ?
O47 Rb1 O44 106.0(6) . . ?
O45 Rb1 O44 85.4(6) . . ?
O49 Rb1 O44 62.0(4) . . ?
O39 Rb1 O44 150.7(3) . . ?
O48 Rb1 O44 116.3(6) . . ?
O46 Rb1 C57 64.4(7) . . ?
O33 Rb1 C57 84.9(3) . . ?
O47 Rb1 C57 127.6(5) . . ?
O45 Rb1 C57 66.8(5) . . ?
O49 Rb1 C57 127.0(5) . . ?
O39 Rb1 C57 85.7(4) . . ?
O48 Rb1 C57 127.7(5) . . ?
O44 Rb1 C57 65.1(4) . . ?
O46 Rb1 C39 127.7(7) . . ?
O33 Rb1 C39 85.3(3) . . ?
O47 Rb1 C39 65.2(5) . . ?
O45 Rb1 C39 122.2(5) . . ?
O49 Rb1 C39 68.4(4) . . ?
O39 Rb1 C39 79.0(3) . . ?
O48 Rb1 C39 61.7(5) . . ?
O44 Rb1 C39 129.4(4) . . ?
C57 Rb1 C39 160.6(4) . . ?
O46 Rb1 C56 84.9(7) . . ?
O33 Rb1 C56 63.4(3) . . ?
O47 Rb1 C56 148.3(5) . . ?
O45 Rb1 C56 88.3(5) . . ?
O49 Rb1 C56 117.1(5) . . ?
O39 Rb1 C56 91.9(4) . . ?
O48 Rb1 C56 149.5(5) . . ?
O44 Rb1 C56 60.8(4) . . ?
C57 Rb1 C56 21.8(4) . . ?
C39 Rb1 C56 146.2(4) . . ?
O46 Rb1 C58 63.4(7) . . ?
O33 Rb1 C58 92.7(3) . . ?
O47 Rb1 C58 119.8(5) . . ?
O45 Rb1 C58 61.6(6) . . ?
O49 Rb1 C58 147.7(4) . . ?
O39 Rb1 C58 65.1(3) . . ?
O48 Rb1 C58 115.8(6) . . ?
O44 Rb1 C58 85.8(4) . . ?
C57 Rb1 C58 21.2(4) . . ?
C39 Rb1 C58 143.5(3) . . ?
C56 Rb1 C58 37.0(4) . . ?
C7 O1 Rb5 149.8(13) . 17_564 ?
C7 O1 Rb67 150.1(12) . 17_564 ?
Rb5 O1 Rb67 10.26(15) 17_564 17_564 ?
C6 C1 C2 122.3(13) . . ?
C6 C1 O3 116.4(11) . . ?
C2 C1 O3 121.2(11) . . ?
O41 Rb2 O36 155.9(5) . . ?
O41 Rb2 O29 88.2(5) . . ?
O36 Rb2 O29 102.1(2) . . ?
O41 Rb2 O40 87.2(5) . . ?
O36 Rb2 O40 94.3(3) . . ?
O29 Rb2 O40 149.0(3) . . ?
O41 Rb2 O42 69.9(6) . . ?
O36 Rb2 O42 90.7(4) . . ?
O29 Rb2 O42 146.8(4) . . ?
O40 Rb2 O42 57.4(4) . . ?
O41 Rb2 O43 82.4(9) . . ?
O36 Rb2 O43 77.1(8) . . ?
O29 Rb2 O43 147.2(7) . . ?
O40 Rb2 O43 62.1(8) . . ?
O42 Rb2 O43 13.8(7) . . ?
O41 Rb2 C66 116.4(6) . . ?
O36 Rb2 C66 85.8(3) . . ?
O29 Rb2 C66 88.8(3) . . ?
O40 Rb2 C66 66.2(3) . . ?
O42 Rb2 C66 123.0(4) . . ?
O43 Rb2 C66 123.5(8) . . ?
O41 Rb2 C48 74.1(5) . . ?
O36 Rb2 C48 85.5(3) . . ?
O29 Rb2 C48 83.0(3) . . ?
O40 Rb2 C48 124.8(3) . . ?
O42 Rb2 C48 67.3(4) . . ?
O43 Rb2 C48 64.2(7) . . ?
C66 Rb2 C48 166.6(3) . . ?
O41 Rb2 C67 110.0(5) . . ?
O36 Rb2 C67 94.1(3) . . ?
O29 Rb2 C67 66.0(3) . . ?
O40 Rb2 C67 87.0(3) . . ?
O42 Rb2 C67 144.3(4) . . ?
O43 Rb2 C67 146.5(7) . . ?
C66 Rb2 C67 23.1(3) . . ?
C48 Rb2 C67 148.2(3) . . ?
O41 Rb2 C49 95.1(6) . . ?
O36 Rb2 C49 63.1(3) . . ?
O29 Rb2 C49 92.2(3) . . ?
O40 Rb2 C49 118.7(3) . . ?
O42 Rb2 C49 66.2(4) . . ?
O43 Rb2 C49 57.7(8) . . ?
C66 Rb2 C49 148.5(4) . . ?
C48 Rb2 C49 22.8(3) . . ?
C67 Rb2 C49 145.3(3) . . ?
O41 Rb2 C65 138.2(6) . . ?
O36 Rb2 C65 63.0(3) . . ?
O29 Rb2 C65 96.0(3) . . ?
O40 Rb2 C65 68.2(3) . . ?
O42 Rb2 C65 117.0(4) . . ?
O43 Rb2 C65 111.8(7) . . ?
C66 Rb2 C65 23.0(4) . . ?
C48 Rb2 C65 147.7(4) . . ?
C67 Rb2 C65 39.0(3) . . ?
C49 Rb2 C65 126.1(4) . . ?
O41 Rb2 C47 73.3(5) . . ?
O36 Rb2 C47 92.9(3) . . ?
O29 Rb2 C47 60.0(3) . . ?
O40 Rb2 C47 145.7(3) . . ?
O42 Rb2 C47 89.1(4) . . ?
O43 Rb2 C47 87.2(7) . . ?
C66 Rb2 C47 147.9(3) . . ?
C48 Rb2 C47 23.1(3) . . ?
C67 Rb2 C47 125.8(3) . . ?
C49 Rb2 C47 39.2(3) . . ?
C65 Rb2 C47 143.0(3) . . ?
C3 C2 C1 119.3(13) . . ?
C3 C2 C36 120.2(12) . . ?
C1 C2 C36 120.5(13) . . ?
O18 Rb3 O19 31.0(18) . . ?
O18 Rb3 O12 164.1(11) . . ?
O19 Rb3 O12 159.7(17) . . ?
O18 Rb3 O21 94.9(12) . . ?
O19 Rb3 O21 76.3(17) . . ?
O12 Rb3 O21 85.5(6) . . ?
O18 Rb3 O6 83.7(11) . . ?
O19 Rb3 O6 91.2(17) . . ?
O12 Rb3 O6 102.4(3) . . ?
O21 Rb3 O6 155.8(6) . . ?
O18 Rb3 O20 74.8(13) . . ?
O19 Rb3 O20 83.0(17) . . ?
O12 Rb3 O20 93.1(8) . . ?
O21 Rb3 O20 52.5(10) . . ?
O6 Rb3 O20 147.4(8) . . ?
O18 Rb3 C4 79.0(11) . . ?
O19 Rb3 C4 109.6(17) . . ?
O12 Rb3 C4 86.8(3) . . ?
O21 Rb3 C4 118.6(6) . . ?
O6 Rb3 C4 84.9(3) . . ?
O20 Rb3 C4 67.3(9) . . ?
O18 Rb3 C21 108.0(12) . . ?
O19 Rb3 C21 78.9(17) . . ?
O12 Rb3 C21 87.4(6) . . ?
O21 Rb3 C21 72.9(7) . . ?
O6 Rb3 C21 84.6(5) . . ?
O20 Rb3 C21 125.1(10) . . ?
C4 Rb3 C21 166.6(7) . . ?
O18 Rb3 C3 103.7(11) . . ?
O19 Rb3 C3 133.5(16) . . ?
O12 Rb3 C3 61.7(3) . . ?
O21 Rb3 C3 111.3(6) . . ?
O6 Rb3 C3 92.3(3) . . ?
O20 Rb3 C3 69.9(8) . . ?
C4 Rb3 C3 25.1(4) . . ?
C21 Rb3 C3 147.6(6) . . ?
O18 Rb3 C22 133.1(12) . . ?
O19 Rb3 C22 103.2(17) . . ?
O12 Rb3 C22 62.1(4) . . ?
O21 Rb3 C22 72.5(8) . . ?
O6 Rb3 C22 90.8(5) . . ?
O20 Rb3 C22 121.8(9) . . ?
C4 Rb3 C22 147.0(6) . . ?
C21 Rb3 C22 25.3(6) . . ?
C3 Rb3 C22 123.1(5) . . ?
O18 Rb3 C20 100.2(11) . . ?
O19 Rb3 C20 77.3(16) . . ?
O12 Rb3 C20 95.6(4) . . ?
O21 Rb3 C20 94.7(6) . . ?
O6 Rb3 C20 62.1(3) . . ?
O20 Rb3 C20 145.2(9) . . ?
C4 Rb3 C20 146.7(4) . . ?
C21 Rb3 C20 22.8(5) . . ?
C3 Rb3 C20 142.6(4) . . ?
C22 Rb3 C20 39.5(4) . . ?
O18 Rb3 C5 74.6(11) . . ?
O19 Rb3 C5 104.6(17) . . ?
O12 Rb3 C5 95.2(3) . . ?
O21 Rb3 C5 141.4(6) . . ?
O6 Rb3 C5 61.5(3) . . ?
O20 Rb3 C5 88.9(8) . . ?
C4 Rb3 C5 23.7(3) . . ?
C21 Rb3 C5 145.7(5) . . ?
C3 Rb3 C5 40.7(3) . . ?
C22 Rb3 C5 140.7(7) . . ?
C20 Rb3 C5 123.6(4) . . ?
C1 O3 C8 113.5(13) . . ?
C1 O3 Rb4 139.1(6) . . ?
C8 O3 Rb4 107.2(12) . . ?
C2 C3 C4 125.1(13) . . ?
C2 C3 Rb3 95.9(8) . . ?
C4 C3 Rb3 71.7(7) . . ?
O9 Rb4 O3 99.8(3) . . ?
O9 Rb4 O16 84.8(5) . . ?
O3 Rb4 O16 150.0(4) . . ?
O9 Rb4 O13 84.6(4) . . ?
O3 Rb4 O13 148.2(4) . . ?
O16 Rb4 O13 61.4(5) . . ?
O9 Rb4 O14 150.0(4) . . ?
O3 Rb4 O14 78.9(4) . . ?
O16 Rb4 O14 111.4(5) . . ?
O13 Rb4 O14 81.9(5) . . ?
O9 Rb4 O15 153.6(4) . . ?
O3 Rb4 O15 80.2(4) . . ?
O16 Rb4 O15 82.8(5) . . ?
O13 Rb4 O15 109.4(5) . . ?
O14 Rb4 O15 56.3(5) . . ?
O9 Rb4 O17 72.2(8) . . ?
O3 Rb4 O17 148.9(7) . . ?
O16 Rb4 O17 12.6(7) . . ?
O13 Rb4 O17 62.4(7) . . ?
O14 Rb4 O17 123.1(8) . . ?
O15 Rb4 O17 94.0(8) . . ?
O9 Rb4 C12 84.8(4) . . ?
O3 Rb4 C12 83.5(3) . . ?
O16 Rb4 C12 67.4(4) . . ?
O13 Rb4 C12 128.3(4) . . ?
O14 Rb4 C12 124.3(5) . . ?
O15 Rb4 C12 68.9(5) . . ?
O17 Rb4 C12 66.1(7) . . ?
O9 Rb4 C30 83.4(4) . . ?
O3 Rb4 C30 84.5(3) . . ?
O16 Rb4 C30 125.5(5) . . ?
O13 Rb4 C30 64.7(4) . . ?
O14 Rb4 C30 66.6(5) . . ?
O15 Rb4 C30 122.6(5) . . ?
O17 Rb4 C30 123.0(7) . . ?
C12 Rb4 C30 161.5(5) . . ?
O9 Rb4 C31 89.8(6) . . ?
O3 Rb4 C31 65.5(4) . . ?
O16 Rb4 C31 144.5(5) . . ?
O13 Rb4 C31 83.2(5) . . ?
O14 Rb4 C31 62.1(6) . . ?
O15 Rb4 C31 113.6(6) . . ?
O17 Rb4 C31 142.0(8) . . ?
C12 Rb4 C31 147.1(4) . . ?
C30 Rb4 C31 19.2(4) . . ?
O9 Rb4 C13 62.4(4) . . ?
O3 Rb4 C13 91.9(3) . . ?
O16 Rb4 C13 63.9(5) . . ?
O13 Rb4 C13 117.4(4) . . ?
O14 Rb4 C13 147.1(5) . . ?
O15 Rb4 C13 91.1(5) . . ?
O17 Rb4 C13 57.5(7) . . ?
C12 Rb4 C13 22.8(4) . . ?
C30 Rb4 C13 144.6(5) . . ?
C31 Rb4 C13 141.3(5) . . ?
O9 Rb4 C29 63.7(4) . . ?
O3 Rb4 C29 92.5(3) . . ?
O16 Rb4 C29 115.6(4) . . ?
O13 Rb4 C29 61.1(4) . . ?
O14 Rb4 C29 86.3(5) . . ?
O15 Rb4 C29 142.6(5) . . ?
O17 Rb4 C29 109.3(7) . . ?
C12 Rb4 C29 147.2(4) . . ?
C30 Rb4 C29 20.2(4) . . ?
C31 Rb4 C29 34.1(6) . . ?
C13 Rb4 C29 126.0(4) . . ?
C16 O4 Rb5 161.9(13) . . ?
C16 O4 Rb67 158.2(13) . . ?
Rb5 O4 Rb67 3.84(18) . . ?
C5 C4 C7 122.8(15) . . ?
C5 C4 C3 114.0(15) . . ?
C7 C4 C3 123.2(14) . . ?
C5 C4 Rb3 87.4(7) . . ?
C7 C4 Rb3 100.6(10) . . ?
C3 C4 Rb3 83.2(7) . . ?
O23 Rb5 O4 113.3(7) . . ?
O23 Rb5 O1 71.4(6) . 11_464 ?
O4 Rb5 O1 102.8(5) . 11_464 ?
O23 Rb5 O25 90.8(8) . . ?
O4 Rb5 O25 89.8(7) . . ?
O1 Rb5 O25 161.1(8) 11_464 . ?
O23 Rb5 O24 100.1(9) . . ?
O4 Rb5 O24 90.0(7) . . ?
O1 Rb5 O24 166.6(8) 11_464 . ?
O25 Rb5 O24 10.2(7) . . ?
O23 Rb5 O26 123.9(6) . . ?
O4 Rb5 O26 121.5(4) . . ?
O1 Rb5 O26 105.6(4) 11_464 . ?
O25 Rb5 O26 78.7(7) . . ?
O24 Rb5 O26 70.0(8) . . ?
O23 Rb5 O22 43.7(6) . . ?
O4 Rb5 O22 103.3(6) . . ?
O1 Rb5 O22 115.1(5) 11_464 . ?
O25 Rb5 O22 47.4(8) . . ?
O24 Rb5 O22 57.1(8) . . ?
O26 Rb5 O22 109.0(5) . . ?
O23 Rb5 O20 99.1(8) . 11_464 ?
O4 Rb5 O20 51.7(8) . 11_464 ?
O1 Rb5 O20 51.6(8) 11_464 11_464 ?
O25 Rb5 O20 141.1(10) . 11_464 ?
O24 Rb5 O20 141.5(10) . 11_464 ?
O26 Rb5 O20 123.2(7) . 11_464 ?
O22 Rb5 O20 127.8(8) . 11_464 ?
O23 Rb5 O37 44.8(6) . 10_554 ?
O4 Rb5 O37 150.5(5) . 10_554 ?
O1 Rb5 O37 88.9(4) 11_464 10_554 ?
O25 Rb5 O37 73.6(7) . 10_554 ?
O24 Rb5 O37 77.9(7) . 10_554 ?
O26 Rb5 O37 79.8(4) . 10_554 ?
O22 Rb5 O37 47.6(5) . 10_554 ?
O20 Rb5 O37 136.7(8) 11_464 10_554 ?
C4 C5 C6 121.7(12) . . ?
C4 C5 Rb3 68.9(7) . . ?
C6 C5 Rb3 95.7(6) . . ?
C15 O6 C17 107.3(11) . . ?
C15 O6 Rb3 144.0(7) . . ?
C17 O6 Rb3 108.8(10) . . ?
C1 C6 C5 117.7(12) . . ?
C1 C6 C9 125.1(13) . . ?
C5 C6 C9 117.0(11) . . ?
O2 C7 O1 117(2) . . ?
O2 C7 C4 120.8(18) . . ?
O1 C7 C4 121.8(15) . . ?
C24 O9 C26 105.2(15) . . ?
C24 O9 Rb4 147.4(9) . . ?
C26 O9 Rb4 107.3(13) . . ?
C10 C9 C6 116.0(10) . . ?
C11 C10 C15 120.2(12) . . ?
C11 C10 C9 120.7(13) . . ?
C15 C10 C9 118.9(12) . . ?
C10 C11 C12 122.5(14) . . ?
C10 C11 Rb4 92.4(7) . . ?
C12 C11 Rb4 72.0(6) . . ?
C33 O12 C35 108.6(12) . . ?
C33 O12 Rb3 142.3(8) . . ?
C35 O12 Rb3 109.0(11) . . ?
C13 C12 C11 117.3(14) . . ?
C13 C12 C16 124.0(15) . . ?
C11 C12 C16 118.7(15) . . ?
C13 C12 Rb4 83.9(7) . . ?
C11 C12 Rb4 84.9(6) . . ?
C16 C12 Rb4 101.8(7) . . ?
C14 C13 C12 119.8(15) . . ?
C14 C13 Rb4 91.0(8) . . ?
C12 C13 Rb4 73.3(7) . . ?
C15 C14 C13 122.2(15) . . ?
C15 C14 C18 117.9(14) . . ?
C13 C14 C18 119.7(12) . . ?
O6 C15 C14 121.4(13) . . ?
O6 C15 C10 120.8(11) . . ?
C14 C15 C10 117.8(14) . . ?
O4 C16 O5 132(2) . . ?
O4 C16 C12 118.0(16) . . ?
O5 C16 C12 110(2) . . ?
C19 C18 C14 119.8(11) . . ?
C20 C19 C24 123.7(19) . . ?
C20 C19 C18 119.2(17) . . ?
C24 C19 C18 117.1(19) . . ?
Rb3 O20 Rb5 125.0(13) . 17_564 ?
C19 C20 C21 121(2) . . ?
C19 C20 Rb3 95.1(8) . . ?
C21 C20 Rb3 73.8(9) . . ?
C20 C21 C22 111(3) . . ?
C20 C21 C25 118(2) . . ?
C22 C21 C25 131(3) . . ?
C20 C21 Rb3 83.5(9) . . ?
C22 C21 Rb3 81.5(9) . . ?
C25 C21 Rb3 98.0(15) . . ?
Rb67 O22 Rb5 9.04(13) . . ?
C23 C22 C21 134(3) . . ?
C23 C22 Rb3 97.8(12) . . ?
C21 C22 Rb3 73.2(9) . . ?
Rb5 O23 Rb67 13.2(2) . . ?
C22 C23 C24 110(2) . . ?
C22 C23 C27 119(2) . . ?
C24 C23 C27 130(2) . . ?
O25 O24 Rb67 84(6) . . ?
O25 O24 Rb5 82(6) . . ?
Rb67 O24 Rb5 9.77(17) . . ?
O9 C24 C23 116.7(18) . . ?
O9 C24 C19 123.6(19) . . ?
C23 C24 C19 119(3) . . ?
O24 O25 Rb67 85(6) . . ?
O24 O25 Rb5 88(6) . . ?
Rb67 O25 Rb5 9.93(17) . . ?
O7 C25 O8 128(3) . . ?
O7 C25 C21 126(3) . . ?
O8 C25 C21 105(2) . . ?
C43 O26 Rb67 152.4(10) . . ?
C43 O26 Rb5 145.5(10) . . ?
Rb67 O26 Rb5 6.94(14) . . ?
O28 O27 C43 111(6) . . ?
C23 C27 C28 113.9(15) . . ?
O27 O28 C43 41(4) . . ?
C33 C28 C29 115.9(17) . . ?
C33 C28 C27 117(2) . . ?
C29 C28 C27 126.8(16) . . ?
C42 O29 C44 113.1(9) . . ?
C42 O29 Rb2 140.8(6) . . ?
C44 O29 Rb2 106.1(8) . . ?
C30 C29 C28 123.5(16) . . ?
C30 C29 Rb4 74.7(11) . . ?
C28 C29 Rb4 92.2(8) . . ?
C31 C30 C29 120(2) . . ?
C31 C30 C34 121(2) . . ?
C29 C30 C34 119.0(15) . . ?
C31 C30 Rb4 84.1(12) . . ?
C29 C30 Rb4 85.1(10) . . ?
C34 C30 Rb4 101.7(11) . . ?
C30 C31 C32 125(3) . . ?
C30 C31 Rb4 76.8(12) . . ?
C32 C31 Rb4 91.8(8) . . ?
C33 C32 C31 115.8(18) . . ?
C33 C32 C36 124.1(17) . . ?
C31 C32 C36 120.0(18) . . ?
C51 O33 C53 111.3(10) . . ?
C51 O33 Rb1 144.1(7) . . ?
C53 O33 Rb1 104.5(8) . . ?
C32 C33 O12 119.4(14) . . ?
C32 C33 C28 119(2) . . ?
O12 C33 C28 121.4(17) . . ?
O11 C34 O10 124(2) . . ?
O11 C34 C30 122.1(16) . . ?
O10 C34 C30 112.9(15) . . ?
C60 O36 C62 114.4(10) . . ?
C60 O36 Rb2 145.2(7) . . ?
C62 O36 Rb2 100.3(8) . . ?
C32 C36 C2 115.9(11) . . ?
C70 O37 Rb67 149.2(13) . 16_544 ?
C70 O37 Rb5 153.3(14) . 16_544 ?
Rb67 O37 Rb5 5.88(13) 16_544 16_544 ?
C38 C37 C42 117.8(12) . . ?
C38 C37 C72 120.0(12) . . ?
C42 C37 C72 122.1(11) . . ?
C37 C38 C39 121.8(13) . . ?
C69 O39 C71 115.7(10) . . ?
C69 O39 Rb1 145.9(6) . . ?
C71 O39 Rb1 98.3(8) . . ?
C38 C39 C40 118.9(12) . . ?
C38 C39 C43 121.0(12) . . ?
C40 C39 C43 119.9(12) . . ?
C38 C39 Rb1 88.6(7) . . ?
C40 C39 Rb1 82.1(6) . . ?
C43 C39 Rb1 102.6(7) . . ?
C41 C40 C39 121.1(13) . . ?
C41 C40 Rb1 93.7(7) . . ?
C39 C40 Rb1 74.7(7) . . ?
C40 C41 C42 117.3(12) . . ?
C40 C41 C45 121.5(12) . . ?
C42 C41 C45 121.1(11) . . ?
C37 C42 O29 119.9(10) . . ?
C37 C42 C41 122.8(11) . . ?
O29 C42 C41 117.3(11) . . ?
O26 C43 O27 125.8(15) . . ?
O26 C43 C39 118.5(13) . . ?
O27 C43 C39 115.8(13) . . ?
O26 C43 O28 119(3) . . ?
O27 C43 O28 28(3) . . ?
C39 C43 O28 114(3) . . ?
O46 O45 Rb1 70(5) . . ?
C46 C45 C41 115.6(10) . . ?
O45 O46 Rb1 99(5) . . ?
C47 C46 C51 118.8(11) . . ?
C47 C46 C45 116.9(12) . . ?
C51 C46 C45 124.2(13) . . ?
C46 C47 C48 121.2(13) . . ?
C46 C47 Rb2 91.3(7) . . ?
C48 C47 Rb2 71.5(7) . . ?
C49 C48 C47 117.6(13) . . ?
C49 C48 C52 127.5(13) . . ?
C47 C48 C52 114.9(13) . . ?
C49 C48 Rb2 82.7(7) . . ?
C47 C48 Rb2 85.5(7) . . ?
C52 C48 Rb2 103.1(8) . . ?
C50 C49 C48 121.9(12) . . ?
C50 C49 Rb2 91.0(7) . . ?
C48 C49 Rb2 74.5(7) . . ?
C49 C50 C51 121.0(12) . . ?
C49 C50 C54 119.4(12) . . ?
C51 C50 C54 119.5(13) . . ?
O33 C51 C50 122.8(10) . . ?
O33 C51 C46 118.0(10) . . ?
C50 C51 C46 119.2(12) . . ?
O30 C52 O31 115(3) . . ?
O30 C52 O32 135(2) . . ?
O31 C52 O32 22.9(17) . . ?
O30 C52 C48 119.6(15) . . ?
O31 C52 C48 125(2) . . ?
O32 C52 C48 103.5(19) . . ?
C50 C54 C55 117.7(9) . . ?
C56 C55 C60 115.0(15) . . ?
C56 C55 C54 123.8(14) . . ?
C60 C55 C54 121.2(15) . . ?
C57 C56 C55 125.9(18) . . ?
C57 C56 Rb1 76.2(9) . . ?
C55 C56 Rb1 92.8(7) . . ?
C58 C57 C56 118.2(18) . . ?
C58 C57 C61 122.9(18) . . ?
C56 C57 C61 118.7(19) . . ?
C58 C57 Rb1 83.1(8) . . ?
C56 C57 Rb1 82.0(8) . . ?
C61 C57 Rb1 99.9(10) . . ?
C57 C58 C59 121.4(17) . . ?
C57 C58 Rb1 75.8(9) . . ?
C59 C58 Rb1 90.8(6) . . ?
C60 C59 C58 115.9(14) . . ?
C60 C59 C63 123.7(16) . . ?
C58 C59 C63 120.2(14) . . ?
C59 C60 O36 119.0(13) . . ?
C59 C60 C55 123.4(16) . . ?
O36 C60 C55 117.5(14) . . ?
O34 C61 O35 135(3) . . ?
O34 C61 C57 119(3) . . ?
O35 C61 C57 106(2) . . ?
C59 C63 C64 116.4(11) . . ?
C65 C64 C69 114.6(12) . . ?
C65 C64 C63 118.8(13) . . ?
C69 C64 C63 126.6(12) . . ?
C64 C65 C66 124.4(12) . . ?
C64 C65 Rb2 90.3(7) . . ?
C66 C65 Rb2 72.9(8) . . ?
C67 C66 C65 115.6(12) . . ?
C67 C66 C70 126.9(16) . . ?
C65 C66 C70 117.4(14) . . ?
C67 C66 Rb2 82.1(7) . . ?
C65 C66 Rb2 84.1(7) . . ?
C70 C66 Rb2 104.7(9) . . ?
O23 Rb67 O26 143.9(6) . . ?
O23 Rb67 O25 93.6(9) . . ?
O26 Rb67 O25 86.9(7) . . ?
O23 Rb67 O24 104.0(9) . . ?
O26 Rb67 O24 77.4(8) . . ?
O25 Rb67 O24 10.6(8) . . ?
O23 Rb67 O1 69.1(6) . 11_464 ?
O26 Rb67 O1 113.0(4) . 11_464 ?
O25 Rb67 O1 160.0(8) . 11_464 ?
O24 Rb67 O1 169.4(8) . 11_464 ?
O23 Rb67 O4 97.8(6) . . ?
O26 Rb67 O4 118.0(4) . . ?
O25 Rb67 O4 83.0(7) . . ?
O24 Rb67 O4 83.6(7) . . ?
O1 Rb67 O4 89.3(4) 11_464 . ?
O23 Rb67 O37 52.1(6) . 10_554 ?
O26 Rb67 O37 92.6(4) . 10_554 ?
O25 Rb67 O37 81.2(7) . 10_554 ?
O24 Rb67 O37 86.4(8) . 10_554 ?
O1 Rb67 O37 94.9(4) 11_464 10_554 ?
O4 Rb67 O37 144.6(4) . 10_554 ?
O23 Rb67 O22 45.0(6) . . ?
O26 Rb67 O22 121.8(5) . . ?
O25 Rb67 O22 48.8(8) . . ?
O24 Rb67 O22 59.1(9) . . ?
O1 Rb67 O22 114.0(5) 11_464 . ?
O4 Rb67 O22 94.8(5) . . ?
O37 Rb67 O22 51.5(5) 10_554 . ?
C66 C67 C68 122.6(13) . . ?
C66 C67 Rb2 74.8(7) . . ?
C68 C67 Rb2 91.0(7) . . ?
C69 C68 C67 117.7(12) . . ?
C69 C68 C72 121.8(11) . . ?
C67 C68 C72 120.5(11) . . ?
C68 C69 O39 119.0(10) . . ?
C68 C69 C64 125.0(12) . . ?
O39 C69 C64 115.8(11) . . ?
O37 C70 O38 120.1(19) . . ?
O37 C70 C66 124(2) . . ?
O38 C70 C66 115.7(15) . . ?
C37 C72 C68 118.5(9) . . ?
O56 O79 O52 136(6) 3_675 3_675 ?
O56 O79 O58 94(4) 3_675 3_675 ?
O52 O79 O58 89(5) 3_675 3_675 ?

loop_
_geom_bond_atom_site_label_1
_geom_bond_atom_site_label_2
_geom_bond_distance
_geom_bond_site_symmetry_2
_geom_bond_publ_flag
Rb1 O46 2.89(3) . ?
Rb1 O33 2.950(8) . ?
Rb1 O47 2.95(2) . ?
Rb1 O45 3.03(2) . ?
Rb1 O49 3.000(18) . ?
Rb1 O39 3.016(8) . ?
Rb1 O48 3.09(2) . ?
Rb1 O44 3.341(16) . ?
Rb1 C57 3.522(15) . ?
Rb1 C39 3.527(11) . ?
Rb1 C56 3.591(14) . ?
Rb1 C58 3.607(12) . ?
O1 C7 1.25(2) . ?
O1 Rb5 2.731(16) 17_564 ?
O1 Rb67 2.845(15) 17_564 ?
C1 C6 1.377(17) . ?
C1 C2 1.389(17) . ?
C1 O3 1.409(16) . ?
Rb2 O41 2.83(2) . ?
Rb2 O36 2.878(9) . ?
Rb2 O29 2.913(7) . ?
Rb2 O40 2.981(14) . ?
Rb2 O42 2.991(17) . ?
Rb2 O43 3.01(4) . ?
Rb2 C66 3.427(13) . ?
Rb2 C48 3.462(12) . ?
Rb2 C67 3.517(10) . ?
Rb2 C49 3.564(11) . ?
Rb2 C65 3.566(13) . ?
Rb2 C47 3.641(13) . ?
O2 C7 1.13(2) . ?
C2 C3 1.29(2) . ?
C2 C36 1.535(17) . ?
Rb3 O18 2.76(5) . ?
Rb3 O19 2.82(8) . ?
Rb3 O12 2.869(10) . ?
Rb3 O21 2.91(3) . ?
Rb3 O6 2.927(9) . ?
Rb3 O20 3.12(4) . ?
Rb3 C4 3.271(13) . ?
Rb3 C21 3.361(17) . ?
Rb3 C3 3.421(13) . ?
Rb3 C22 3.472(15) . ?
Rb3 C20 3.478(13) . ?
Rb3 C5 3.502(10) . ?
O3 C8 1.45(2) . ?
O3 Rb4 2.972(9) . ?
C3 C4 1.46(2) . ?
Rb4 O9 2.962(14) . ?
Rb4 O16 2.993(18) . ?
Rb4 O13 3.048(18) . ?
Rb4 O14 3.22(2) . ?
Rb4 O15 3.25(2) . ?
Rb4 O17 3.31(4) . ?
Rb4 C12 3.480(12) . ?
Rb4 C30 3.515(17) . ?
Rb4 C31 3.592(18) . ?
Rb4 C13 3.612(12) . ?
Rb4 C29 3.631(16) . ?
O4 C16 1.17(2) . ?
O4 Rb5 2.533(17) . ?
O4 Rb67 3.010(16) . ?
C4 C5 1.41(2) . ?
C4 C7 1.44(2) . ?
Rb5 O23 2.23(2) . ?
Rb5 O1 2.731(16) 11_464 ?
Rb5 O25 2.95(3) . ?
Rb5 O24 2.97(3) . ?
Rb5 O26 3.122(12) . ?
Rb5 O22 3.25(2) . ?
Rb5 O20 3.43(4) 11_464 ?
Rb5 O37 3.537(18) 10_554 ?
O5 C16 1.27(2) . ?
C5 C6 1.429(19) . ?
O6 C15 1.314(17) . ?
O6 C17 1.441(19) . ?
C6 C9 1.525(16) . ?
O7 C25 1.23(3) . ?
O8 C25 1.38(3) . ?
O9 C24 1.31(3) . ?
O9 C26 1.448(18) . ?
C9 C10 1.496(17) . ?
O10 C34 1.23(2) . ?
C10 C11 1.312(19) . ?
C10 C15 1.444(19) . ?
O11 C34 1.20(2) . ?
C11 C12 1.43(2) . ?
O12 C33 1.36(2) . ?
O12 C35 1.399(19) . ?
C12 C13 1.41(2) . ?
C12 C16 1.60(3) . ?
C13 C14 1.38(2) . ?
C14 C15 1.373(17) . ?
C14 C18 1.58(2) . ?
C18 C19 1.48(2) . ?
C19 C20 1.31(2) . ?
C19 C24 1.47(3) . ?
O20 Rb5 3.43(4) 17_564 ?
C20 C21 1.35(3) . ?
C21 C22 1.50(4) . ?
C21 C25 1.52(4) . ?
O22 Rb67 3.17(2) . ?
C22 C23 1.27(4) . ?
O23 Rb67 2.227(19) . ?
C23 C24 1.41(3) . ?
C23 C27 1.42(3) . ?
O24 O25 0.53(4) . ?
O24 Rb67 2.84(3) . ?
O25 Rb67 2.84(3) . ?
O26 C43 1.240(16) . ?
O26 Rb67 2.754(11) . ?
O27 O28 0.90(9) . ?
O27 C43 1.273(18) . ?
C27 C28 1.57(3) . ?
O28 C43 1.80(9) . ?
C28 C33 1.39(2) . ?
C28 C29 1.47(3) . ?
O29 C42 1.407(13) . ?
O29 C44 1.411(16) . ?
C29 C30 1.26(3) . ?
O30 C52 1.16(3) . ?
C30 C31 1.19(3) . ?
C30 C34 1.62(3) . ?
O31 C52 1.31(4) . ?
C31 C32 1.51(3) . ?
O32 C52 1.38(3) . ?
C32 C33 1.33(2) . ?
C32 C36 1.50(2) . ?
O33 C51 1.348(15) . ?
O33 C53 1.452(16) . ?
O34 C61 1.18(4) . ?
O35 C61 1.36(3) . ?
O36 C60 1.355(19) . ?
O36 C62 1.460(15) . ?
O37 C70 1.25(2) . ?
O37 Rb67 3.157(17) 16_544 ?
O37 Rb5 3.537(18) 16_544 ?
C37 C38 1.385(17) . ?
C37 C42 1.400(18) . ?
C37 C72 1.471(19) . ?
O38 C70 1.33(2) . ?
C38 C39 1.395(19) . ?
O39 C69 1.413(15) . ?
O39 C71 1.475(17) . ?
C39 C40 1.44(2) . ?
C39 C43 1.53(2) . ?
C40 C41 1.375(17) . ?
C41 C42 1.433(16) . ?
C41 C45 1.521(18) . ?
O45 O46 0.55(4) . ?
C45 C46 1.508(15) . ?
C46 C47 1.381(19) . ?
C46 C51 1.423(16) . ?
C47 C48 1.432(18) . ?
C48 C49 1.39(2) . ?
C48 C52 1.55(3) . ?
C49 C50 1.35(2) . ?
C50 C51 1.398(16) . ?
C50 C54 1.52(2) . ?
O52 O79 1.19(8) 2_765 ?
C54 C55 1.54(2) . ?
C55 C56 1.39(2) . ?
C55 C60 1.39(2) . ?
O56 O79 1.89(10) 2_765 ?
C56 C57 1.35(2) . ?
C57 C58 1.31(2) . ?
C57 C61 1.65(3) . ?
O58 O79 2.12(12) 2_765 ?
C58 C59 1.49(2) . ?
C59 C60 1.37(2) . ?
C59 C63 1.48(2) . ?
C63 C64 1.507(19) . ?
C64 C65 1.380(19) . ?
C64 C69 1.413(17) . ?
C65 C66 1.40(2) . ?
C66 C67 1.39(2) . ?
C66 C70 1.41(2) . ?
Rb67 O1 2.845(15) 11_464 ?
Rb67 O37 3.157(17) 10_554 ?
C67 C68 1.395(16) . ?
C68 C69 1.323(19) . ?
C68 C72 1.542(18) . ?
O79 O56 1.89(10) 3_675 ?
O79 O52 1.19(8) 3_675 ?
O79 O58 2.12(12) 3_675 ?
